data_4000511
loop_
_publ_author_name
'Nyman, May'
'Ingersoll, David'
'Singh, Seema'
'Bonhomme, Fran\,cois'
'Alam, Todd M.'
'Brinker, C. Jeffrey'
'Rodriguez, Mark A.'

_publ_section_title
;
 Comparative Study of Inorganic Cluster--Surfactant Arrays
;
_journal_coden_ASTM CMATEX
_journal_issue 11
_journal_name_full 'Chemistry of Materials'
_journal_page_first 2885
_journal_page_last 2895
_journal_paper_doi 10.1021/cm0503174
_journal_volume 17
_journal_year 2005
_chemical_formula_sum 'C76 H168 Mo12 N4 O40 Si'
_chemical_formula_weight 2957.51
_space_group_IT_number 14
_symmetry_cell_setting monoclinic
_symmetry_space_group_name_Hall '-P 2ybc'
_symmetry_space_group_name_H-M 'P 1 21/c 1'
_cell_angle_alpha 90.00
_cell_angle_beta 93.443(1)
_cell_angle_gamma 90.00
_cell_formula_units_Z 4
_cell_length_a 13.136(1)
_cell_length_b 20.139(2)
_cell_length_c 41.030(3)
_cell_measurement_temperature 203(2)
_cell_volume 10834.7(17)
_diffrn_ambient_temperature 203(2)
_exptl_crystal_density_diffrn 1.813
_cod_original_sg_symbol_H-M 'P 21/c'
_cod_database_code 4000511

loop_
_symmetry_equiv_pos_as_xyz
'x, y, z'
'-x, y+1/2, -z+1/2'
'-x, -y, -z'
'x, -y-1/2, z-1/2'

loop_
_atom_site_label
_atom_site_type_symbol
_atom_site_fract_x
_atom_site_fract_y
_atom_site_fract_z
_atom_site_U_iso_or_equiv
_atom_site_adp_type
_atom_site_occupancy
_atom_site_symmetry_multiplicity
_atom_site_calc_flag
_atom_site_refinement_flags
_atom_site_disorder_assembly
_atom_site_disorder_group
C1 C 0.7906(4) 0.9226(3) 0.83894(15) 0.0293(14) Uani 1 1 d . . .
H1A H 0.7785 0.9684 0.8325 0.035 Uiso 1 1 calc R . .
H1B H 0.7491 0.9135 0.8572 0.035 Uiso 1 1 calc R . .
C2 C 0.9005(5) 0.9157(3) 0.85049(15) 0.0341(16) Uani 1 1 d . . .
H2A H 0.9424 0.9181 0.8319 0.041 Uiso 1 1 calc R . .
H2B H 0.9110 0.8724 0.8606 0.041 Uiso 1 1 calc R . .
C3 C 0.9340(5) 0.9690(3) 0.87481(16) 0.0383(17) Uani 1 1 d . . .
H3A H 0.8901 0.9677 0.8930 0.046 Uiso 1 1 calc R . .
H3B H 0.9257 1.0121 0.8644 0.046 Uiso 1 1 calc R . .
C4 C 1.0441(5) 0.9616(3) 0.88786(16) 0.0419(17) Uani 1 1 d . . .
H4A H 1.0520 0.9184 0.8982 0.050 Uiso 1 1 calc R . .
H4B H 1.0876 0.9624 0.8696 0.050 Uiso 1 1 calc R . .
C5 C 1.0806(5) 1.0139(3) 0.91208(16) 0.0435(18) Uani 1 1 d . . .
H5A H 1.0395 1.0117 0.9309 0.052 Uiso 1 1 calc R . .
H5B H 1.0700 1.0573 0.9022 0.052 Uiso 1 1 calc R . .
C6 C 1.1920(6) 1.0072(4) 0.92355(17) 0.050(2) Uani 1 1 d . . .
H6A H 1.2333 1.0113 0.9048 0.060 Uiso 1 1 calc R . .
H6B H 1.2032 0.9632 0.9327 0.060 Uiso 1 1 calc R . .
C7 C 1.2280(6) 1.0584(4) 0.94898(18) 0.056(2) Uani 1 1 d . . .
H7A H 1.2107 1.1023 0.9406 0.067 Uiso 1 1 calc R . .
H7B H 1.1908 1.0516 0.9684 0.067 Uiso 1 1 calc R . .
C8 C 1.3403(6) 1.0567(4) 0.9585(2) 0.071(3) Uani 1 1 d . . .
H8A H 1.3582 1.0118 0.9651 0.086 Uiso 1 1 calc R . .
H8B H 1.3770 1.0669 0.9393 0.086 Uiso 1 1 calc R . .
C9 C 1.3771(6) 1.1024(4) 0.98512(19) 0.063(2) Uani 1 1 d . . .
H9A H 1.3565 1.1470 0.9788 0.076 Uiso 1 1 calc R . .
H9B H 1.3414 1.0911 1.0044 0.076 Uiso 1 1 calc R . .
C10 C 1.4867(6) 1.1042(5) 0.9947(2) 0.080(3) Uani 1 1 d . . .
H10A H 1.5077 1.0588 0.9995 0.096 Uiso 1 1 calc R . .
H10B H 1.5215 1.1179 0.9756 0.096 Uiso 1 1 calc R . .
C11 C 1.5262(6) 1.1453(4) 1.0220(2) 0.066(2) Uani 1 1 d . . .
H11A H 1.4952 1.1292 1.0413 0.079 Uiso 1 1 calc R . .
H11B H 1.5003 1.1899 1.0180 0.079 Uiso 1 1 calc R . .
C12 C 1.6359(7) 1.1515(5) 1.0304(2) 0.088(3) Uani 1 1 d . . .
H12A H 1.6622 1.1068 1.0333 0.105 Uiso 1 1 calc R . .
H12B H 1.6663 1.1696 1.0114 0.105 Uiso 1 1 calc R . .
C13 C 1.6757(6) 1.1898(5) 1.0583(2) 0.068(2) Uani 1 1 d . . .
H13A H 1.6475 1.2342 1.0559 0.081 Uiso 1 1 calc R . .
H13B H 1.6478 1.1706 1.0775 0.081 Uiso 1 1 calc R . .
C14 C 1.7845(6) 1.1971(4) 1.0654(2) 0.079(3) Uani 1 1 d . . .
H14A H 1.8125 1.1526 1.0673 0.095 Uiso 1 1 calc R . .
H14B H 1.8118 1.2169 1.0463 0.095 Uiso 1 1 calc R . .
C15 C 1.8264(6) 1.2337(5) 1.0931(2) 0.083(3) Uani 1 1 d . . .
H15A H 1.8006 1.2129 1.1123 0.099 Uiso 1 1 calc R . .
H15B H 1.7965 1.2777 1.0916 0.099 Uiso 1 1 calc R . .
C16 C 1.9359(6) 1.2429(5) 1.1000(2) 0.089(3) Uani 1 1 d . . .
H16A H 1.9474 1.2686 1.1196 0.133 Uiso 1 1 calc R . .
H16B H 1.9641 1.2657 1.0821 0.133 Uiso 1 1 calc R . .
H16C H 1.9682 1.2003 1.1028 0.133 Uiso 1 1 calc R . .
C17 C 0.7840(5) 0.8068(3) 0.81706(17) 0.0395(17) Uani 1 1 d . . .
H17A H 0.8569 0.8032 0.8196 0.059 Uiso 1 1 calc R . .
H17B H 0.7590 0.7799 0.7990 0.059 Uiso 1 1 calc R . .
H17C H 0.7546 0.7917 0.8366 0.059 Uiso 1 1 calc R . .
C18 C 0.7995(5) 0.8997(4) 0.77982(16) 0.0475(19) Uani 1 1 d . . .
H18A H 0.8725 0.8963 0.7822 0.071 Uiso 1 1 calc R . .
H18B H 0.7805 0.9449 0.7752 0.071 Uiso 1 1 calc R . .
H18C H 0.7743 0.8717 0.7622 0.071 Uiso 1 1 calc R . .
C19 C 0.6413(5) 0.8833(3) 0.80688(18) 0.0450(19) Uani 1 1 d . . .
H19A H 0.6223 0.9287 0.8027 0.068 Uiso 1 1 calc R . .
H19B H 0.6123 0.8685 0.8265 0.068 Uiso 1 1 calc R . .
H19C H 0.6165 0.8561 0.7889 0.068 Uiso 1 1 calc R . .
C20 C 0.0985(6) 0.7929(4) 0.14515(19) 0.059(2) Uani 1 1 d . . .
H20A H 0.0511 0.8227 0.1550 0.071 Uiso 1 1 calc R . .
H20B H 0.1341 0.8182 0.1293 0.071 Uiso 1 1 calc R . .
C21 C 0.0392(7) 0.7391(4) 0.1277(2) 0.072(3) Uani 1 1 d . . .
H21A H 0.0019 0.7146 0.1435 0.086 Uiso 1 1 calc R . .
H21B H 0.0866 0.7086 0.1184 0.086 Uiso 1 1 calc R . .
C22 C -0.0354(6) 0.7636(5) 0.1008(2) 0.069(3) Uani 1 1 d . . .
H22A H -0.0800 0.7965 0.1098 0.082 Uiso 1 1 calc R . .
H22B H 0.0021 0.7852 0.0842 0.082 Uiso 1 1 calc R . .
C23 C -0.0984(6) 0.7096(5) 0.0856(2) 0.069(3) Uani 1 1 d . . .
H23A H -0.1280 0.6846 0.1029 0.083 Uiso 1 1 calc R . .
H23B H -0.0534 0.6797 0.0747 0.083 Uiso 1 1 calc R . .
C24 C -0.1836(6) 0.7295(5) 0.0612(2) 0.070(3) Uani 1 1 d . . .
H24A H -0.2246 0.7633 0.0711 0.084 Uiso 1 1 calc R . .
H24B H -0.1540 0.7494 0.0425 0.084 Uiso 1 1 calc R . .
C25 C -0.2526(6) 0.6738(4) 0.04955(19) 0.063(2) Uani 1 1 d . . .
H25A H -0.2108 0.6396 0.0404 0.075 Uiso 1 1 calc R . .
H25B H -0.2830 0.6548 0.0684 0.075 Uiso 1 1 calc R . .
C26 C -0.3366(6) 0.6906(5) 0.0247(2) 0.068(3) Uani 1 1 d . . .
H26A H -0.3064 0.7060 0.0051 0.081 Uiso 1 1 calc R . .
H26B H -0.3757 0.7271 0.0330 0.081 Uiso 1 1 calc R . .
C27 C -0.4084(6) 0.6349(4) 0.01565(19) 0.063(2) Uani 1 1 d . . .
H27A H -0.3687 0.5984 0.0076 0.076 Uiso 1 1 calc R . .
H27B H -0.4380 0.6196 0.0354 0.076 Uiso 1 1 calc R . .
C28 C -0.4938(6) 0.6489(5) -0.00918(19) 0.069(3) Uani 1 1 d . . .
H28A H -0.5328 0.6861 -0.0015 0.083 Uiso 1 1 calc R . .
H28B H -0.4645 0.6629 -0.0292 0.083 Uiso 1 1 calc R . .
C29 C -0.5651(6) 0.5936(5) -0.0170(2) 0.066(2) Uani 1 1 d . . .
H29A H -0.5944 0.5797 0.0030 0.080 Uiso 1 1 calc R . .
H29B H -0.5260 0.5565 -0.0247 0.080 Uiso 1 1 calc R . .
C30 C -0.6513(6) 0.6073(5) -0.0421(2) 0.068(3) Uani 1 1 d . . .
H30A H -0.6903 0.6446 -0.0346 0.081 Uiso 1 1 calc R . .
H30B H -0.6223 0.6206 -0.0623 0.081 Uiso 1 1 calc R . .
C31 C -0.7220(6) 0.5514(4) -0.04917(19) 0.065(2) Uani 1 1 d . . .
H31A H -0.7497 0.5376 -0.0289 0.078 Uiso 1 1 calc R . .
H31B H -0.6830 0.5144 -0.0570 0.078 Uiso 1 1 calc R . .
C32 C -0.8092(6) 0.5647(5) -0.0736(2) 0.068(3) Uani 1 1 d . . .
H32A H -0.8483 0.6018 -0.0658 0.082 Uiso 1 1 calc R . .
H32B H -0.7817 0.5781 -0.0940 0.082 Uiso 1 1 calc R . .
C33 C -0.8801(6) 0.5074(5) -0.0802(2) 0.070(3) Uani 1 1 d . . .
H33A H -0.8417 0.4716 -0.0895 0.084 Uiso 1 1 calc R . .
H33B H -0.9030 0.4918 -0.0595 0.084 Uiso 1 1 calc R . .
C34 C -0.9711(6) 0.5204(5) -0.1023(2) 0.077(3) Uani 1 1 d . . .
H34A H -1.0072 0.5582 -0.0939 0.093 Uiso 1 1 calc R . .
H34B H -0.9486 0.5326 -0.1236 0.093 Uiso 1 1 calc R . .
C35 C -1.0430(7) 0.4647(5) -0.1065(2) 0.081(3) Uani 1 1 d . . .
H35A H -1.0995 0.4776 -0.1210 0.122 Uiso 1 1 calc R . .
H35B H -1.0673 0.4527 -0.0857 0.122 Uiso 1 1 calc R . .
H35C H -1.0090 0.4274 -0.1156 0.122 Uiso 1 1 calc R . .
C36 C 0.1233(5) 0.7364(4) 0.19827(16) 0.0468(19) Uani 1 1 d . . .
H36A H 0.0752 0.7665 0.2069 0.070 Uiso 1 1 calc R . .
H36B H 0.1735 0.7241 0.2152 0.070 Uiso 1 1 calc R . .
H36C H 0.0883 0.6974 0.1902 0.070 Uiso 1 1 calc R . .
C37 C 0.2495(6) 0.7228(4) 0.15803(19) 0.066(3) Uani 1 1 d . . .
H37A H 0.2827 0.7439 0.1406 0.099 Uiso 1 1 calc R . .
H37B H 0.2149 0.6836 0.1500 0.099 Uiso 1 1 calc R . .
H37C H 0.2994 0.7109 0.1751 0.099 Uiso 1 1 calc R . .
C38 C 0.2311(6) 0.8288(4) 0.1848(2) 0.070(3) Uani 1 1 d . . .
H38A H 0.2645 0.8508 0.1677 0.106 Uiso 1 1 calc R . .
H38B H 0.2810 0.8148 0.2014 0.106 Uiso 1 1 calc R . .
H38C H 0.1839 0.8588 0.1940 0.106 Uiso 1 1 calc R . .
C39 C 0.7024(9) 0.3448(9) 0.1688(2) 0.206(10) Uani 1 1 d . . .
H39A H 0.6618 0.3846 0.1710 0.247 Uiso 1 1 calc R . .
H39B H 0.7346 0.3498 0.1483 0.247 Uiso 1 1 calc R . .
C40 C 0.6328(5) 0.2972(4) 0.16257(18) 0.0465(19) Uani 1 1 d . . .
H40A H 0.5969 0.2928 0.1824 0.056 Uiso 1 1 calc R . .
H40B H 0.6715 0.2565 0.1607 0.056 Uiso 1 1 calc R . .
C41 C 0.5574(8) 0.2949(7) 0.1372(2) 0.137(6) Uani 1 1 d . . .
H41A H 0.5224 0.3371 0.1387 0.164 Uiso 1 1 calc R . .
H41B H 0.5951 0.2979 0.1176 0.164 Uiso 1 1 calc R . .
C42 C 0.4799(6) 0.2504(4) 0.12887(18) 0.059(2) Uani 1 1 d . . .
H42A H 0.4398 0.2486 0.1480 0.070 Uiso 1 1 calc R . .
H42B H 0.5138 0.2077 0.1280 0.070 Uiso 1 1 calc R . .
C43 C 0.4079(8) 0.2495(7) 0.1025(2) 0.118(5) Uani 1 1 d . . .
H43A H 0.3753 0.2926 0.1036 0.141 Uiso 1 1 calc R . .
H43B H 0.4491 0.2518 0.0837 0.141 Uiso 1 1 calc R . .
C44 C 0.3297(6) 0.2081(5) 0.0924(2) 0.077(3) Uani 1 1 d . . .
H44A H 0.2874 0.2064 0.1110 0.092 Uiso 1 1 calc R . .
H44B H 0.3617 0.1648 0.0916 0.092 Uiso 1 1 calc R . .
C45 C 0.2601(7) 0.2080(6) 0.0658(2) 0.103(4) Uani 1 1 d . . .
H45A H 0.3020 0.2093 0.0471 0.123 Uiso 1 1 calc R . .
H45B H 0.2280 0.2513 0.0665 0.123 Uiso 1 1 calc R . .
C46 C 0.1797(6) 0.1647(5) 0.05612(19) 0.071(3) Uani 1 1 d . . .
H46A H 0.2108 0.1210 0.0561 0.085 Uiso 1 1 calc R . .
H46B H 0.1358 0.1647 0.0743 0.085 Uiso 1 1 calc R . .
C47 C 0.1125(7) 0.1657(6) 0.0282(2) 0.091(3) Uani 1 1 d . . .
H47A H 0.1564 0.1639 0.0100 0.109 Uiso 1 1 calc R . .
H47B H 0.0837 0.2100 0.0278 0.109 Uiso 1 1 calc R . .
C48 C 0.0296(6) 0.1236(5) 0.0189(2) 0.078(3) Uani 1 1 d . . .
H48A H 0.0572 0.0789 0.0199 0.093 Uiso 1 1 calc R . .
H48B H -0.0164 0.1268 0.0364 0.093 Uiso 1 1 calc R . .
C49 C -0.0336(7) 0.1256(6) -0.0102(2) 0.102(4) Uani 1 1 d . . .
H49A H -0.0587 0.1709 -0.0117 0.122 Uiso 1 1 calc R . .
H49B H 0.0124 0.1208 -0.0277 0.122 Uiso 1 1 calc R . .
C50 C -0.1184(6) 0.0856(5) -0.0195(2) 0.081(3) Uani 1 1 d . . .
H50A H -0.1664 0.0923 -0.0027 0.097 Uiso 1 1 calc R . .
H50B H -0.0945 0.0402 -0.0170 0.097 Uiso 1 1 calc R . .
C51 C -0.1778(7) 0.0870(6) -0.0496(3) 0.099(4) Uani 1 1 d . . .
H51A H -0.1304 0.0787 -0.0664 0.119 Uiso 1 1 calc R . .
H51B H -0.2002 0.1326 -0.0525 0.119 Uiso 1 1 calc R . .
C52 C -0.2662(6) 0.0464(5) -0.0581(2) 0.081(3) Uani 1 1 d . . .
H52A H -0.2448 0.0006 -0.0548 0.097 Uiso 1 1 calc R . .
H52B H -0.3150 0.0555 -0.0418 0.097 Uiso 1 1 calc R . .
C53 C -0.3221(7) 0.0486(6) -0.0891(3) 0.108(4) Uani 1 1 d . . .
H53A H -0.2727 0.0407 -0.1053 0.130 Uiso 1 1 calc R . .
H53B H -0.3445 0.0942 -0.0920 0.130 Uiso 1 1 calc R . .
C54 C -0.4103(7) 0.0072(5) -0.0986(3) 0.103(4) Uani 1 1 d . . .
H54A H -0.4347 0.0181 -0.1204 0.155 Uiso 1 1 calc R . .
H54B H -0.4634 0.0151 -0.0839 0.155 Uiso 1 1 calc R . .
H54C H -0.3909 -0.0387 -0.0975 0.155 Uiso 1 1 calc R . .
C55 C 0.7492(5) 0.3384(4) 0.22619(16) 0.053(2) Uani 1 1 d . . .
H55A H 0.8058 0.3418 0.2420 0.079 Uiso 1 1 calc R . .
H55B H 0.7216 0.2943 0.2265 0.079 Uiso 1 1 calc R . .
H55C H 0.6976 0.3698 0.2313 0.079 Uiso 1 1 calc R . .
C56 C 0.8741(8) 0.3150(5) 0.1869(3) 0.127(5) Uani 1 1 d . . .
H56A H 0.9249 0.3220 0.2043 0.190 Uiso 1 1 calc R . .
H56B H 0.9003 0.3288 0.1666 0.190 Uiso 1 1 calc R . .
H56C H 0.8567 0.2687 0.1857 0.190 Uiso 1 1 calc R . .
C57 C 0.8156(8) 0.4236(4) 0.1920(2) 0.092(4) Uani 1 1 d . . .
H57A H 0.8720 0.4309 0.2076 0.139 Uiso 1 1 calc R . .
H57B H 0.7593 0.4511 0.1974 0.139 Uiso 1 1 calc R . .
H57C H 0.8354 0.4346 0.1705 0.139 Uiso 1 1 calc R . .
C58 C 0.5878(4) 0.6084(3) 0.15489(15) 0.0307(15) Uani 1 1 d . . .
H58A H 0.5600 0.5834 0.1725 0.037 Uiso 1 1 calc R . .
H58B H 0.5307 0.6275 0.1421 0.037 Uiso 1 1 calc R . .
C59 C 0.6401(5) 0.5608(3) 0.13375(19) 0.0495(19) Uani 1 1 d . . .
H59A H 0.7007 0.5435 0.1455 0.059 Uiso 1 1 calc R . .
H59B H 0.6610 0.5836 0.1144 0.059 Uiso 1 1 calc R . .
C60 C 0.5674(6) 0.5028(4) 0.12362(19) 0.052(2) Uani 1 1 d . . .
H60A H 0.6077 0.4665 0.1157 0.062 Uiso 1 1 calc R . .
H60B H 0.5352 0.4872 0.1429 0.062 Uiso 1 1 calc R . .
C61 C 0.4852(5) 0.5200(4) 0.09778(18) 0.050(2) Uani 1 1 d . . .
H61A H 0.4490 0.5592 0.1045 0.060 Uiso 1 1 calc R . .
H61B H 0.5166 0.5306 0.0776 0.060 Uiso 1 1 calc R . .
C62 C 0.4103(6) 0.4641(3) 0.09165(17) 0.0468(19) Uani 1 1 d . . .
H62A H 0.3823 0.4521 0.1122 0.056 Uiso 1 1 calc R . .
H62B H 0.4466 0.4258 0.0840 0.056 Uiso 1 1 calc R . .
C63 C 0.3224(6) 0.4799(4) 0.0669(2) 0.062(2) Uani 1 1 d . . .
H63A H 0.2849 0.5175 0.0749 0.075 Uiso 1 1 calc R . .
H63B H 0.3505 0.4933 0.0466 0.075 Uiso 1 1 calc R . .
C64 C 0.2490(6) 0.4240(4) 0.0599(2) 0.057(2) Uani 1 1 d . . .
H64A H 0.2188 0.4120 0.0801 0.069 Uiso 1 1 calc R . .
H64B H 0.2872 0.3858 0.0530 0.069 Uiso 1 1 calc R . .
C65 C 0.1643(6) 0.4374(4) 0.0345(2) 0.069(3) Uani 1 1 d . . .
H65A H 0.1258 0.4754 0.0416 0.083 Uiso 1 1 calc R . .
H65B H 0.1946 0.4499 0.0144 0.083 Uiso 1 1 calc R . .
C66 C 0.0919(6) 0.3823(4) 0.02717(19) 0.058(2) Uani 1 1 d . . .
H66A H 0.0643 0.3684 0.0475 0.070 Uiso 1 1 calc R . .
H66B H 0.1299 0.3451 0.0191 0.070 Uiso 1 1 calc R . .
C67 C 0.0052(6) 0.3963(4) 0.0033(2) 0.068(2) Uani 1 1 d . . .
H67A H -0.0352 0.4317 0.0120 0.082 Uiso 1 1 calc R . .
H67B H 0.0327 0.4129 -0.0166 0.082 Uiso 1 1 calc R . .
C68 C -0.0640(6) 0.3403(4) -0.00559(19) 0.059(2) Uani 1 1 d . . .
H68A H -0.0902 0.3233 0.0144 0.070 Uiso 1 1 calc R . .
H68B H -0.0234 0.3052 -0.0145 0.070 Uiso 1 1 calc R . .
C69 C -0.1525(6) 0.3526(4) -0.0290(2) 0.067(2) Uani 1 1 d . . .
H69A H -0.1941 0.3868 -0.0199 0.080 Uiso 1 1 calc R . .
H69B H -0.1266 0.3705 -0.0489 0.080 Uiso 1 1 calc R . .
C70 C -0.2195(7) 0.2964(4) -0.0383(2) 0.071(3) Uani 1 1 d . . .
H70A H -0.2439 0.2781 -0.0183 0.085 Uiso 1 1 calc R . .
H70B H -0.1775 0.2625 -0.0476 0.085 Uiso 1 1 calc R . .
C71 C -0.3096(7) 0.3062(5) -0.0612(2) 0.077(3) Uani 1 1 d . . .
H71A H -0.3532 0.3390 -0.0518 0.092 Uiso 1 1 calc R . .
H71B H -0.2862 0.3249 -0.0812 0.092 Uiso 1 1 calc R . .
C72 C -0.3717(8) 0.2481(5) -0.0699(2) 0.091(3) Uani 1 1 d . . .
H72A H -0.3940 0.2295 -0.0497 0.109 Uiso 1 1 calc R . .
H72B H -0.3273 0.2156 -0.0791 0.109 Uiso 1 1 calc R . .
C73 C -0.4622(8) 0.2542(6) -0.0924(3) 0.112(4) Uani 1 1 d . . .
H73A H -0.4935 0.2114 -0.0955 0.169 Uiso 1 1 calc R . .
H73B H -0.4425 0.2710 -0.1130 0.169 Uiso 1 1 calc R . .
H73C H -0.5099 0.2843 -0.0834 0.169 Uiso 1 1 calc R . .
C74 C 0.6764(7) 0.7130(4) 0.1445(2) 0.083(3) Uani 1 1 d . . .
H74A H 0.7150 0.6911 0.1285 0.124 Uiso 1 1 calc R . .
H74B H 0.7162 0.7484 0.1543 0.124 Uiso 1 1 calc R . .
H74C H 0.6148 0.7307 0.1341 0.124 Uiso 1 1 calc R . .
C75 C 0.5909(6) 0.6999(5) 0.1938(2) 0.092(4) Uani 1 1 d . . .
H75A H 0.5283 0.7157 0.1832 0.138 Uiso 1 1 calc R . .
H75B H 0.6295 0.7368 0.2027 0.138 Uiso 1 1 calc R . .
H75C H 0.5758 0.6700 0.2111 0.138 Uiso 1 1 calc R . .
C76 C 0.7464(5) 0.6408(4) 0.1864(2) 0.061(2) Uani 1 1 d . . .
H76A H 0.7860 0.6180 0.1710 0.092 Uiso 1 1 calc R . .
H76B H 0.7310 0.6109 0.2037 0.092 Uiso 1 1 calc R . .
H76C H 0.7846 0.6778 0.1954 0.092 Uiso 1 1 calc R . .
N1 N 0.7547(4) 0.8781(2) 0.81078(13) 0.0297(12) Uani 1 1 d . . .
N2 N 0.1746(4) 0.7692(3) 0.17113(14) 0.0402(14) Uani 1 1 d . . .
N3 N 0.7847(4) 0.3531(3) 0.19285(13) 0.0373(14) Uani 1 1 d . . .
N4 N 0.6507(4) 0.6647(2) 0.16984(12) 0.0302(12) Uani 1 1 d . . .
O1 O 0.2706(3) 0.95589(17) 0.77604(9) 0.0196(8) Uani 1 1 d . . .
O2 O 0.0485(3) 0.83068(19) 0.79821(10) 0.0313(10) Uani 1 1 d . . .
O3 O -0.1103(3) 1.0464(2) 0.79224(11) 0.0369(11) Uani 1 1 d . . .
O4 O -0.0516(3) 0.9288(2) 0.69167(11) 0.0403(11) Uani 1 1 d . . .
O5 O 0.3319(3) 0.9148(2) 0.64842(10) 0.0341(10) Uani 1 1 d . . .
O6 O 0.5551(3) 1.1232(2) 0.83217(10) 0.0382(11) Uani 1 1 d . . .
O7 O 0.4177(3) 0.79487(19) 0.74658(10) 0.0349(11) Uani 1 1 d . . .
O8 O 0.1343(3) 1.1554(2) 0.65305(10) 0.0411(12) Uani 1 1 d . . .
O9 O 0.2118(3) 1.01579(18) 0.72024(9) 0.0211(9) Uani 1 1 d . . .
O10 O 0.4384(3) 1.2318(2) 0.71255(10) 0.0338(10) Uani 1 1 d . . .
O11 O 0.2179(3) 1.1326(2) 0.87033(10) 0.0378(11) Uani 1 1 d . . .
O12 O 0.0654(3) 0.96586(18) 0.79626(9) 0.0257(9) Uani 1 1 d . . .
O13 O 0.3935(3) 0.9180(2) 0.86583(10) 0.0375(11) Uani 1 1 d . . .
O14 O 0.1092(3) 1.26544(19) 0.75814(11) 0.0365(11) Uani 1 1 d . . .
O15 O 0.3044(3) 1.13295(19) 0.69779(9) 0.0265(9) Uani 1 1 d . . .
O16 O 0.4150(3) 0.99412(18) 0.69744(9) 0.0263(9) Uani 1 1 d . . .
O17 O 0.0565(3) 1.04409(19) 0.68069(9) 0.0286(10) Uani 1 1 d . . .
O18 O 0.2346(3) 0.82872(18) 0.76926(9) 0.0251(9) Uani 1 1 d . . .
O19 O 0.4389(3) 1.00668(19) 0.81831(9) 0.0272(9) Uani 1 1 d . . .
O20 O 0.1844(3) 1.07513(17) 0.77710(9) 0.0215(9) Uani 1 1 d . . .
O21 O 0.0922(3) 0.90439(19) 0.74172(10) 0.0274(9) Uani 1 1 d . . .
O22 O 0.2560(3) 1.01563(18) 0.83859(9) 0.0265(9) Uani 1 1 d . . .
O23 O 0.1764(3) 1.18679(18) 0.80844(10) 0.0281(10) Uani 1 1 d . . .
O24 O 0.2177(3) 0.88949(19) 0.82656(10) 0.0293(10) Uani 1 1 d . . .
O25 O 0.3715(3) 1.06103(17) 0.75626(9) 0.0196(8) Uani 1 1 d . . .
O26 O 0.4684(3) 0.93223(19) 0.75128(10) 0.0278(10) Uani 1 1 d . . .
O27 O 0.3485(3) 1.12222(18) 0.81937(9) 0.0272(9) Uani 1 1 d . . .
O28 O 0.2844(3) 1.19266(18) 0.75328(9) 0.0244(9) Uani 1 1 d . . .
O29 O 0.1250(3) 1.14933(18) 0.71914(10) 0.0271(10) Uani 1 1 d . . .
O30 O 0.5059(3) 1.10290(19) 0.71713(9) 0.0263(9) Uani 1 1 d . . .
O31 O 0.0085(3) 1.02143(19) 0.74102(10) 0.0292(10) Uani 1 1 d . . .
O32 O 0.2438(3) 1.03570(19) 0.65937(9) 0.0286(10) Uani 1 1 d . . .
O33 O 0.6231(3) 0.9883(2) 0.71940(11) 0.0372(11) Uani 1 1 d . . .
O34 O 0.0710(3) 1.08083(19) 0.82673(10) 0.0296(10) Uani 1 1 d . . .
O35 O 0.4022(3) 0.87366(18) 0.80299(10) 0.0278(10) Uani 1 1 d . . .
O36 O 0.4750(3) 1.16618(18) 0.77279(9) 0.0262(9) Uani 1 1 d . . .
O37 O 0.3096(3) 0.89225(18) 0.71538(9) 0.0244(9) Uani 1 1 d . . .
O38 O 0.5636(3) 1.04679(18) 0.77471(10) 0.0278(10) Uani 1 1 d . . .
O39 O 0.1504(3) 0.92579(19) 0.67865(9) 0.0272(9) Uani 1 1 d . . .
O40 O 0.0168(3) 1.14355(19) 0.77095(10) 0.0280(10) Uani 1 1 d . . .
Si1 Si 0.25954(11) 1.02696(7) 0.75736(4) 0.0194(3) Uani 1 1 d . . .
Mo1 Mo 0.35530(4) 0.86437(2) 0.755732(13) 0.02350(12) Uani 1 1 d . . .
Mo2 Mo 0.06084(4) 0.95833(3) 0.707140(13) 0.02693(13) Uani 1 1 d . . .
Mo3 Mo 0.16272(4) 1.10269(3) 0.683815(13) 0.02739(13) Uani 1 1 d . . .
Mo4 Mo 0.51418(4) 1.01065(3) 0.736254(13) 0.02560(13) Uani 1 1 d . . .
Mo5 Mo 0.29511(4) 0.96143(3) 0.679659(13) 0.02523(13) Uani 1 1 d . . .
Mo6 Mo 0.46815(4) 1.09912(3) 0.802751(13) 0.02639(13) Uani 1 1 d . . .
Mo7 Mo 0.15277(4) 1.18706(2) 0.764105(13) 0.02553(13) Uani 1 1 d . . .
Mo8 Mo 0.40270(4) 1.15921(2) 0.728005(13) 0.02435(13) Uani 1 1 d . . .
Mo9 Mo 0.35133(4) 0.94032(3) 0.828132(13) 0.02583(13) Uani 1 1 d . . .
Mo10 Mo 0.13409(4) 0.88898(2) 0.789501(13) 0.02467(13) Uani 1 1 d . . .
Mo11 Mo 0.20779(4) 1.09926(3) 0.832720(13) 0.02665(13) Uani 1 1 d . . .
Mo12 Mo 0.01208(4) 1.05497(3) 0.781964(14) 0.02673(13) Uani 1 1 d . . .
